data_2242846
loop_
_publ_author_name
'Schwendtner, Karolina'
'Kolitsch, Uwe'

_publ_section_title
;
 CsGa(HAsO~4~)~2~, the first Ga representative of the RbAl(HAsO~4~)~2~
 structure type
;
_journal_coeditor_code VN2142
_journal_issue 3
_journal_name_full 'Acta Crystallographica Section E'
_journal_page_first 346
_journal_page_last 349
_journal_paper_doi 10.1107/S2056989019002081
_journal_volume 75
_journal_year 2019
_chemical_formula_iupac 'Cs Ga (H As O4)2'
_chemical_formula_moiety 'Cs Ga (H As O4)2'
_chemical_formula_sum 'As2 Cs Ga H2 O8'
_chemical_formula_weight 482.49
_chemical_name_common 'caesium gallium bis(hydrogen arsenate)'
_chemical_name_systematic
;
Caesium gallium bis[hydrogen arsenate(V)]
;
_space_group_crystal_system trigonal
_space_group_IT_number 155
_space_group_name_Hall 'R 3 2"'
_space_group_name_H-M_alt 'R 3 2 :H'
_symmetry_space_group_name_Hall 'R 3 2"'
_symmetry_space_group_name_H-M 'R 3 2 :H'
_atom_sites_solution_hydrogens difmap
_atom_sites_solution_primary direct
_atom_sites_solution_secondary difmap
_audit_creation_method SHELXL-2016/6
_cell_angle_alpha 90
_cell_angle_beta 90
_cell_angle_gamma 120
_cell_formula_units_Z 9
_cell_length_a 8.4810(10)
_cell_length_b 8.4810(10)
_cell_length_c 27.050(5)
_cell_measurement_reflns_used 1370
_cell_measurement_temperature 293(2)
_cell_measurement_theta_max 32.543
_cell_measurement_theta_min 2.259
_cell_volume 1685.0(4)
_computing_cell_refinement
;
HKL SCALEPACK (Otwinowski <i>et al.</i>,  2003)
;
_computing_data_collection
;
COLLECT (Nonius, 2003)
;
_computing_data_reduction
;
HKL DENZO and SCALEPACK (Otwinowski <i>et al.</i>,  2003)
;
_computing_molecular_graphics
;
DIAMOND (Brandenburg, 2005)
;
_computing_publication_material
;
publCIF (Westrip, 2010)
;
_computing_structure_refinement
;
SHELXL2016 (Sheldrick, 2015)
;
_computing_structure_solution
;
SHELXS97 (Sheldrick, 2008)
;
_diffrn_ambient_temperature 293(2)
_diffrn_measured_fraction_theta_full 0.998
_diffrn_measured_fraction_theta_max 0.999
_diffrn_measurement_device_type 'Nonius KappaCCD single-crystal four-circle'
_diffrn_measurement_method '\f and \w scans'
_diffrn_radiation_type MoK\a
_diffrn_radiation_wavelength 0.71073
_diffrn_reflns_av_R_equivalents 0.0178
_diffrn_reflns_av_unetI/netI 0.0236
_diffrn_reflns_limit_h_max 12
_diffrn_reflns_limit_h_min -12
_diffrn_reflns_limit_k_max 10
_diffrn_reflns_limit_k_min -10
_diffrn_reflns_limit_l_max 40
_diffrn_reflns_limit_l_min -40
_diffrn_reflns_number 2738
_diffrn_reflns_theta_full 25.242
_diffrn_reflns_theta_max 32.543
_diffrn_reflns_theta_min 2.259
_diffrn_source 'fine-focus sealed tube'
_exptl_absorpt_coefficient_mu 17.243
_exptl_absorpt_correction_T_max 0.846
_exptl_absorpt_correction_T_min 0.626
_exptl_absorpt_correction_type multi-scan
_exptl_absorpt_process_details
;
(HKL SCALEPACK; Otwinowski <i>et al.</i>,  2003)
;
_exptl_crystal_colour colourless
_exptl_crystal_density_diffrn 4.279
_exptl_crystal_density_method 'not measured'
_exptl_crystal_description 'tiny hexagonal platelets'
_exptl_crystal_F_000 1962
_exptl_crystal_size_max 0.030
_exptl_crystal_size_mid 0.030
_exptl_crystal_size_min 0.010
_refine_diff_density_max 0.719
_refine_diff_density_min -0.736
_refine_ls_abs_structure_details
;
 Refined as an inversion twin
;
_refine_ls_abs_structure_Flack 0.46(2)
_refine_ls_extinction_coef 0.00041(4)
_refine_ls_extinction_expression Fc^*^=kFc[1+0.001xFc^2^\l^3^/sin(2\q)]^-1/4^
_refine_ls_extinction_method
;
SHELXL2016 (Sheldrick, 2015)
;
_refine_ls_goodness_of_fit_ref 1.066
_refine_ls_hydrogen_treatment refall
_refine_ls_matrix_type full
_refine_ls_number_parameters 76
_refine_ls_number_reflns 1375
_refine_ls_number_restraints 2
_refine_ls_restrained_S_all 1.067
_refine_ls_R_factor_all 0.0225
_refine_ls_R_factor_gt 0.0194
_refine_ls_shift/su_max 0.000
_refine_ls_shift/su_mean 0.000
_refine_ls_structure_factor_coef Fsqd
_refine_ls_weighting_details 'w=1/[\s^2^(Fo^2^)+(0.0194P)^2^+2.6152P] where P=(Fo^2^+2Fc^2^)/3'
_refine_ls_weighting_scheme calc
_refine_ls_wR_factor_gt 0.0409
_refine_ls_wR_factor_ref 0.0418
_reflns_number_gt 1283
_reflns_number_total 1375
_reflns_threshold_expression 'I > 2\s(I)'
_cod_data_source_file vn2142sup1.cif
_cod_data_source_block I
_cod_original_cell_volume 1685.0(5)
_cod_database_code 2242846
_shelx_space_group_comment
;
The symmetry employed for this shelxl refinement is uniquely defined
by the following loop, which should always be used as a source of
symmetry information in preference to the above space-group names.
They are only intended as comments.
;
_shelx_estimated_absorpt_t_min 0.626
_shelx_estimated_absorpt_t_max 0.846

loop_
_space_group_symop_operation_xyz
'x, y, z'
'-y, x-y, z'
'-x+y, -x, z'
'y, x, -z'
'x-y, -y, -z'
'-x, -x+y, -z'
'x+2/3, y+1/3, z+1/3'
'-y+2/3, x-y+1/3, z+1/3'
'-x+y+2/3, -x+1/3, z+1/3'
'y+2/3, x+1/3, -z+1/3'
'x-y+2/3, -y+1/3, -z+1/3'
'-x+2/3, -x+y+1/3, -z+1/3'
'x+1/3, y+2/3, z+2/3'
'-y+1/3, x-y+2/3, z+2/3'
'-x+y+1/3, -x+2/3, z+2/3'
'y+1/3, x+2/3, -z+2/3'
'x-y+1/3, -y+2/3, -z+2/3'
'-x+1/3, -x+y+2/3, -z+2/3'

loop_
_atom_site_type_symbol
_atom_site_label
_atom_site_fract_x
_atom_site_fract_y
_atom_site_fract_z
_atom_site_U_iso_or_equiv
_atom_site_adp_type
_atom_site_calc_flag
_atom_site_occupancy
_atom_site_disorder_assembly
_atom_site_disorder_group
O O1 0.2225(4) 0.1039(5) 0.04039(9) 0.0161(5) Uani d 1 . .
Cs Cs1 0.333333 0.666667 0.166667 0.02717(16) Uani d 1 A 1
Cs Cs2 0.333333 0.666667 0.00046(2) 0.02105(12) Uani d 1 A 1
Ga Ga1 0.000000 0.000000 0.17439(2) 0.00792(13) Uani d 1 A 1
Ga Ga2 0.000000 0.000000 0.000000 0.00791(17) Uani d 1 B 1
As As 0.29653(6) 0.22380(6) 0.09219(2) 0.00852(10) Uani d 0.9461(12) A 1
O O2 0.1465(4) 0.2152(5) 0.13347(13) 0.0110(6) Uani d 0.9461(12) A 1
O O3 0.4566(4) 0.1811(5) 0.11541(11) 0.0110(5) Uani d 0.9461(12) A 1
O O4 0.4135(4) 0.4521(4) 0.07510(12) 0.0151(5) Uani d 0.9461(12) A 1
As AsB 0.2984(10) 0.0710(10) 0.0923(3) 0.00852(10) Uani d 0.0540(12) B 2
O O2B 0.081(9) 0.213(10) 0.134(2) 0.0110(6) Uani d 0.0540(12) B 2
O O3B 0.457(7) 0.265(8) 0.117(2) 0.0110(5) Uani d 0.0540(12) B 2
O O4B 0.549(8) 0.587(7) 0.077(2) 0.0151(5) Uani d 0.0540(12) B 2
H H 0.510(7) 0.474(8) 0.0874(17) 0.017(13) Uiso d 1 . .

loop_
_atom_site_aniso_label
_atom_site_aniso_U_11
_atom_site_aniso_U_22
_atom_site_aniso_U_33
_atom_site_aniso_U_12
_atom_site_aniso_U_13
_atom_site_aniso_U_23
O1 0.0123(12) 0.0253(16) 0.0101(11) 0.0090(14) -0.0040(9) -0.0056(13)
Cs1 0.0313(2) 0.0313(2) 0.0188(3) 0.01567(12) 0.000 0.000
Cs2 0.02470(15) 0.02470(15) 0.01374(19) 0.01235(8) 0.000 0.000
Ga1 0.00859(18) 0.00859(18) 0.0066(3) 0.00430(9) 0.000 0.000
Ga2 0.0088(3) 0.0088(3) 0.0062(4) 0.00438(13) 0.000 0.000
As 0.00777(17) 0.01075(19) 0.00680(16) 0.00446(15) -0.00031(14) 0.00020(14)
O2 0.0107(14) 0.0127(13) 0.0097(12) 0.0060(13) 0.0045(11) 0.0008(10)
O3 0.0110(13) 0.0138(14) 0.0104(12) 0.0078(10) -0.0029(11) -0.0029(11)
O4 0.0103(14) 0.0123(14) 0.0207(14) 0.0042(12) -0.0013(12) 0.0052(12)
AsB 0.00777(17) 0.01075(19) 0.00680(16) 0.00446(15) -0.00031(14) 0.00020(14)
O2B 0.0107(14) 0.0127(13) 0.0097(12) 0.0060(13) 0.0045(11) 0.0008(10)
O3B 0.0110(13) 0.0138(14) 0.0104(12) 0.0078(10) -0.0029(11) -0.0029(11)
O4B 0.0103(14) 0.0123(14) 0.0207(14) 0.0042(12) -0.0013(12) 0.0052(12)

loop_
_atom_type_symbol
_atom_type_description
_atom_type_scat_dispersion_real
_atom_type_scat_dispersion_imag
_atom_type_scat_source
O O 0.0106 0.0060 'International Tables Vol C Tables 4.2.6.8 and 6.1.1.4'
Ga Ga 0.2307 1.6083 'International Tables Vol C Tables 4.2.6.8 and 6.1.1.4'
As As 0.0499 2.0058 'International Tables Vol C Tables 4.2.6.8 and 6.1.1.4'
Cs Cs -0.3680 2.1192 'International Tables Vol C Tables 4.2.6.8 and 6.1.1.4'
H H 0.0000 0.0000 'International Tables Vol C Tables 4.2.6.8 and 6.1.1.4'

loop_
_geom_angle_atom_site_label_1
_geom_angle_atom_site_label_2
_geom_angle_atom_site_label_3
_geom_angle_site_symmetry_1
_geom_angle_site_symmetry_3
_geom_angle
As O1 Ga2 . . 136.69(19)
AsB O1 Cs2 . 4 87.7(3)
As O1 Cs2 . 4 87.31(11)
Ga2 O1 Cs2 . 4 127.46(10)
O4 Cs1 O4 . 3_565 70.99(9)
O4 Cs1 O4 . 2_665 70.99(9)
O4 Cs1 O4 3_565 2_665 70.99(9)
O4 Cs1 O4 . 12 99.40(11)
O4 Cs1 O4 3_565 12 123.13(11)
O4 Cs1 O4 2_665 12 160.35(10)
O4 Cs1 O4 . 11_565 123.13(11)
O4 Cs1 O4 3_565 11_565 160.35(10)
O4 Cs1 O4 2_665 11_565 99.40(11)
O4 Cs1 O4 12 11_565 70.99(9)
O4 Cs1 O4 . 10_455 160.35(10)
O4 Cs1 O4 3_565 10_455 99.40(11)
O4 Cs1 O4 2_665 10_455 123.13(11)
O4 Cs1 O4 12 10_455 70.99(9)
O4 Cs1 O4 11_565 10_455 70.99(9)
O4 Cs1 O2 . 12 63.50(8)
O4 Cs1 O2 3_565 12 126.94(7)
O4 Cs1 O2 2_665 12 115.11(8)
O4 Cs1 O2 12 12 46.21(8)
O4 Cs1 O2 11_565 12 72.50(8)
O4 Cs1 O2 10_455 12 114.43(8)
O4 Cs1 O2 . 3_565 114.43(8)
O4 Cs1 O2 3_565 3_565 46.21(8)
O4 Cs1 O2 2_665 3_565 72.51(8)
O4 Cs1 O2 12 3_565 126.94(8)
O4 Cs1 O2 11_565 3_565 115.11(8)
O4 Cs1 O2 10_455 3_565 63.50(8)
O2 Cs1 O2 12 3_565 169.02(11)
O4 Cs1 O2 . . 46.21(8)
O4 Cs1 O2 3_565 . 72.50(8)
O4 Cs1 O2 2_665 . 114.43(8)
O4 Cs1 O2 12 . 63.50(8)
O4 Cs1 O2 11_565 . 126.94(7)
O4 Cs1 O2 10_455 . 115.11(8)
O2 Cs1 O2 12 . 56.73(11)
O2 Cs1 O2 3_565 . 113.48(5)
O4 Cs1 O2 . 2_665 72.50(8)
O4 Cs1 O2 3_565 2_665 114.43(8)
O4 Cs1 O2 2_665 2_665 46.21(8)
O4 Cs1 O2 12 2_665 115.11(8)
O4 Cs1 O2 11_565 2_665 63.50(9)
O4 Cs1 O2 10_455 2_665 126.94(8)
O2 Cs1 O2 12 2_665 76.70(11)
O2 Cs1 O2 3_565 2_665 113.48(5)
O2 Cs1 O2 . 2_665 113.48(5)
O4 Cs1 O2 . 11_565 126.94(8)
O4 Cs1 O2 3_565 11_565 115.11(8)
O4 Cs1 O2 2_665 11_565 63.50(9)
O4 Cs1 O2 12 11_565 114.43(8)
O4 Cs1 O2 11_565 11_565 46.21(8)
O4 Cs1 O2 10_455 11_565 72.50(8)
O2 Cs1 O2 12 11_565 113.48(5)
O2 Cs1 O2 3_565 11_565 76.70(11)
O2 Cs1 O2 . 11_565 169.02(11)
O2 Cs1 O2 2_665 11_565 56.74(11)
O4 Cs1 O2 . 10_455 115.11(8)
O4 Cs1 O2 3_565 10_455 63.50(8)
O4 Cs1 O2 2_665 10_455 126.94(7)
O4 Cs1 O2 12 10_455 72.50(8)
O4 Cs1 O2 11_565 10_455 114.43(8)
O4 Cs1 O2 10_455 10_455 46.21(8)
O2 Cs1 O2 12 10_455 113.48(5)
O2 Cs1 O2 3_565 10_455 56.73(11)
O2 Cs1 O2 . 10_455 76.70(11)
O2 Cs1 O2 2_665 10_455 169.02(11)
O2 Cs1 O2 11_565 10_455 113.48(5)
O4 Cs1 H . . 13.6(7)
O4 Cs1 H 3_565 . 84.3(7)
O4 Cs1 H 2_665 . 71.9(10)
O4 Cs1 H 12 . 94.7(9)
O4 Cs1 H 11_565 . 109.6(7)
O4 Cs1 H 10_455 . 164.9(10)
O2 Cs1 H 12 . 53.6(8)
O2 Cs1 H 3_565 . 126.1(7)
O2 Cs1 H . . 51.8(10)
O2 Cs1 H 2_665 . 62.9(9)
O2 Cs1 H 11_565 . 119.3(10)
O2 Cs1 H 10_455 . 126.0(9)
O4 Cs2 O4 2_665 3_565 80.04(10)
O4 Cs2 O4 2_665 . 80.04(10)
O4 Cs2 O4 3_565 . 80.04(10)
O4 Cs2 O1 2_665 5_565 90.97(8)
O4 Cs2 O1 3_565 5_565 74.30(8)
O4 Cs2 O1 . 5_565 153.94(8)
O4 Cs2 O1 2_665 4 153.94(8)
O4 Cs2 O1 3_565 4 90.97(8)
O4 Cs2 O1 . 4 74.30(8)
O1 Cs2 O1 5_565 4 110.22(4)
O4 Cs2 O1 2_665 6_665 74.30(8)
O4 Cs2 O1 3_565 6_665 153.94(8)
O4 Cs2 O1 . 6_665 90.97(8)
O1 Cs2 O1 5_565 6_665 110.22(4)
O1 Cs2 O1 4 6_665 110.22(4)
O4 Cs2 O4 2_665 5_565 136.20(4)
O4 Cs2 O4 3_565 5_565 78.31(9)
O4 Cs2 O4 . 5_565 131.91(5)
O1 Cs2 O4 5_565 5_565 46.56(8)
O1 Cs2 O4 4 5_565 63.74(8)
O1 Cs2 O4 6_665 5_565 124.15(7)
O4 Cs2 O4 2_665 6_665 78.31(9)
O4 Cs2 O4 3_565 6_665 131.91(5)
O4 Cs2 O4 . 6_665 136.20(4)
O1 Cs2 O4 5_565 6_665 63.74(8)
O1 Cs2 O4 4 6_665 124.15(7)
O1 Cs2 O4 6_665 6_665 46.56(8)
O4 Cs2 O4 5_565 6_665 88.64(8)
O4 Cs2 O4 2_665 4 131.91(5)
O4 Cs2 O4 3_565 4 136.20(4)
O4 Cs2 O4 . 4 78.32(9)
O1 Cs2 O4 5_565 4 124.15(7)
O1 Cs2 O4 4 4 46.56(8)
O1 Cs2 O4 6_665 4 63.74(8)
O4 Cs2 O4 5_565 4 88.64(8)
O4 Cs2 O4 6_665 4 88.64(8)
O4 Cs2 O3 2_665 4 159.00(8)
O4 Cs2 O3 3_565 4 115.45(8)
O4 Cs2 O3 . 4 115.32(8)
O1 Cs2 O3 5_565 4 80.58(7)
O1 Cs2 O3 4 4 45.29(7)
O1 Cs2 O3 6_665 4 90.53(7)
O4 Cs2 O3 5_565 4 43.57(8)
O4 Cs2 O3 6_665 4 80.71(8)
O4 Cs2 O3 4 4 46.05(8)
O4 Cs2 O3 2_665 5_565 115.45(8)
O4 Cs2 O3 3_565 5_565 115.32(8)
O4 Cs2 O3 . 5_565 159.00(8)
O1 Cs2 O3 5_565 5_565 45.29(7)
O1 Cs2 O3 4 5_565 90.53(7)
O1 Cs2 O3 6_665 5_565 80.58(7)
O4 Cs2 O3 5_565 5_565 46.05(8)
O4 Cs2 O3 6_665 5_565 43.57(8)
O4 Cs2 O3 4 5_565 80.71(8)
O3 Cs2 O3 4 5_565 46.22(9)
O4 Cs2 O3 2_665 6_665 115.32(8)
O4 Cs2 O3 3_565 6_665 159.00(8)
O4 Cs2 O3 . 6_665 115.45(8)
O1 Cs2 O3 5_565 6_665 90.53(7)
O1 Cs2 O3 4 6_665 80.58(7)
O1 Cs2 O3 6_665 6_665 45.29(7)
O4 Cs2 O3 5_565 6_665 80.71(8)
O4 Cs2 O3 6_665 6_665 46.05(8)
O4 Cs2 O3 4 6_665 43.57(8)
O3 Cs2 O3 4 6_665 46.22(9)
O3 Cs2 O3 5_565 6_665 46.22(9)
O2 Ga1 O2 2 . 91.18(14)
O2 Ga1 O2 2 3 91.18(14)
O2 Ga1 O2 . 3 91.18(14)
O2 Ga1 O3 2 12 176.98(13)
O2 Ga1 O3 . 12 91.84(14)
O2 Ga1 O3 3 12 88.69(14)
O2 Ga1 O3 2 10_445 88.69(14)
O2 Ga1 O3 . 10_445 176.98(13)
O2 Ga1 O3 3 10_445 91.84(14)
O3 Ga1 O3 12 10_445 88.30(14)
O2 Ga1 O3 2 11_455 91.84(14)
O2 Ga1 O3 . 11_455 88.69(14)
O2 Ga1 O3 3 11_455 176.98(13)
O3 Ga1 O3 12 11_455 88.30(14)
O3 Ga1 O3 10_445 11_455 88.30(14)
O2 Ga1 Cs2 2 7_445 124.43(10)
O2 Ga1 Cs2 . 7_445 124.43(10)
O2 Ga1 Cs2 3 7_445 124.43(10)
O3 Ga1 Cs2 12 7_445 53.54(10)
O3 Ga1 Cs2 10_445 7_445 53.54(10)
O3 Ga1 Cs2 11_455 7_445 53.54(10)
O1 Ga2 O1 . 6 176.3(2)
O1 Ga2 O1 . 2 92.14(11)
O1 Ga2 O1 6 2 90.55(19)
O1 Ga2 O1 . 5 85.29(19)
O1 Ga2 O1 6 5 92.13(11)
O1 Ga2 O1 2 5 176.3(2)
O1 Ga2 O1 . 3 92.14(11)
O1 Ga2 O1 6 3 85.29(19)
O1 Ga2 O1 2 3 92.13(11)
O1 Ga2 O1 5 3 90.55(19)
O1 Ga2 O1 . 4 90.55(19)
O1 Ga2 O1 6 4 92.13(11)
O1 Ga2 O1 2 4 85.29(19)
O1 Ga2 O1 5 4 92.13(11)
O1 Ga2 O1 3 4 176.3(2)
O1 As O2 . . 119.51(15)
O1 As O3 . . 106.29(15)
O2 As O3 . . 114.75(17)
O1 As O4 . . 106.75(16)
O2 As O4 . . 102.97(16)
O3 As O4 . . 105.36(17)
O1 As Cs2 . 4 66.48(10)
O2 As Cs2 . 4 169.73(12)
O3 As Cs2 . 4 68.86(11)
O4 As Cs2 . 4 66.81(11)
O1 As Cs1 . . 143.32(12)
O2 As Cs1 . . 54.72(12)
O3 As Cs1 . . 108.02(11)
O4 As Cs1 . . 51.41(11)
Cs2 As Cs1 4 . 115.260(12)
O1 As H . . 117.5(13)
O2 As H . . 110.9(13)
O3 As H . . 81.6(12)
O4 As H . . 24.0(12)
Cs2 As H 4 . 59.4(13)
Cs1 As H . . 56.4(13)
As O2 Ga1 . . 122.30(19)
As O2 Cs1 . . 102.06(14)
Ga1 O2 Cs1 . . 127.77(14)
As O3 Ga1 . 10 129.62(19)
As O3 Cs2 . 4 84.49(12)
Ga1 O3 Cs2 10 4 99.51(12)
As O4 Cs2 . . 132.43(15)
As O4 Cs1 . . 104.56(13)
Cs2 O4 Cs1 . . 89.95(9)
As O4 Cs2 . 4 85.66(12)
Cs2 O4 Cs2 . 4 98.06(9)
Cs1 O4 Cs2 . 4 157.27(10)
As O4 H . . 96(4)
Cs2 O4 H . . 130(4)
Cs1 O4 H . . 92(3)
Cs2 O4 H 4 . 67(3)
O1 AsB O3B . . 112(2)
O1 AsB O4B . 2_655 105.6(18)
O3B AsB O4B . 2_655 104(3)
O1 AsB O2B . 3 116(2)
AsB O4B H 3_665 . 105(6)

loop_
_geom_bond_atom_site_label_1
_geom_bond_atom_site_label_2
_geom_bond_site_symmetry_2
_geom_bond_distance
_geom_bond_publ_flag
O1 AsB . 1.625(7) ?
O1 As . 1.659(3) ?
O1 Ga2 . 1.967(3) ?
O1 Cs2 4 3.445(3) ?
Cs1 O4 . 3.338(3) ?
Cs1 O4 3_565 3.338(3) ?
Cs1 O4 2_665 3.338(3) ?
Cs1 O4 12 3.338(3) ?
Cs1 O4 11_565 3.338(3) ?
Cs1 O4 10_455 3.338(3) ?
Cs1 O2 12 3.451(3) ?
Cs1 O2 3_565 3.451(3) ?
Cs1 O2 . 3.451(3) ?
Cs1 O2 2_665 3.451(3) ?
Cs1 O2 11_565 3.451(3) ?
Cs1 O2 10_455 3.451(3) ?
Cs1 H . 3.46(5) ?
Cs2 O4 2_665 3.014(3) ?
Cs2 O4 3_565 3.014(3) ?
Cs2 O4 . 3.014(3) ?
Cs2 O4 5_565 3.459(3) ?
Cs2 O4 6_665 3.459(3) ?
Cs2 O4 4 3.459(3) ?
Cs2 O3 4 3.516(3) ?
Cs2 O3 5_565 3.516(3) ?
Cs2 O3 6_665 3.516(3) ?
Ga1 O2 2 1.958(3) ?
Ga1 O2 . 1.958(3) ?
Ga1 O2 3 1.958(3) ?
Ga1 O3 12 1.982(3) ?
Ga1 O3 10_445 1.982(3) ?
Ga1 O3 11_455 1.982(3) ?
As O2 . 1.667(3) ?
As O3 . 1.691(3) ?
As O4 . 1.740(3) ?
As H . 1.99(6) ?
O4 H . 0.81(4) ?
AsB O3B . 1.66(6) ?
AsB O4B 2_655 1.69(6) ?
AsB O2B 3 1.76(7) ?
O4B H . 0.88(7) ?
Cs1 'O4 (6x)' . 3.338(3) y
Cs1 'O2 (6x)' . 3.451(3) y
Cs2 'O4 (3x)' . 3.014(3) y
Cs2 'O1 (3x)' . 3.445(3) y
Cs2 'O4 (3x)' . 3.459(3) y
Cs2 'O3 (3x)' . 3.516(3) y
Ga1 'O2 (3x)' . 1.958(3) y
Ga1 'O3 (3x)' . 1.982(3) y
Ga2 'O1 (6x)' . 1.967(3) y
As O1 . 1.659(3) y
As O2 . 1.667(3) y
As O3 . 1.691(3) y
As O4 . 1.740(3) y
AsB O1 . 1.625(7) y
AsB O3B . 1.66(6) y
AsB O4B 2_655 1.69(6) y
AsB O2B 3 1.76(7) y

loop_
_geom_hbond_atom_site_label_D
_geom_hbond_atom_site_label_H
_geom_hbond_atom_site_label_A
_geom_hbond_site_symmetry_A
_geom_hbond_distance_DH
_geom_hbond_distance_HA
_geom_hbond_distance_DA
_geom_hbond_angle_DHA
O4 H O3 3_665 0.81(4) 1.78(4) 2.589(5) 175(6)

_cod_database_fobs_code 2242846
